data_7020261
loop_
_publ_author_name
'Alves, Luis G.'
'Hild, Fr\'ed\'eric'
'Munh\'a, Rui F'
'Veiros, Luis F.'
'Dagorne, Samuel'
'Martins, Ana M.'

_publ_section_title
;
 Synthesis and structural characterization of novel cyclam-based zirconium
 complexes and their use in the controlled ROP of rac-lactide: access to
 cyclam-functionalized polylactide materials.
;
_journal_issue 47
_journal_name_full 'Dalton transactions (Cambridge, England : 2003)'
_journal_page_first 14288
_journal_page_last 14298
_journal_paper_doi 10.1039/c2dt31133j
_journal_volume 41
_journal_year 2012
_chemical_formula_moiety 'C27 H41 Cl N4 O Zr'
_chemical_formula_sum 'C27 H41 Cl N4 O Zr'
_chemical_formula_weight 564.31
_chemical_name_systematic
;
?
;
_space_group_IT_number 14
_symmetry_cell_setting monoclinic
_symmetry_space_group_name_Hall '-P 2yn'
_symmetry_space_group_name_H-M 'P 1 21/n 1'
_atom_sites_solution_hydrogens geom
_atom_sites_solution_primary direct
_atom_sites_solution_secondary difmap
_audit_creation_method SHELXL-97
_cell_angle_alpha 90.00
_cell_angle_beta 98.659(5)
_cell_angle_gamma 90.00
_cell_formula_units_Z 4
_cell_length_a 12.1845(18)
_cell_length_b 19.475(4)
_cell_length_c 14.086(3)
_cell_measurement_reflns_used 638
_cell_measurement_temperature 150(2)
_cell_measurement_theta_max 19.22
_cell_measurement_theta_min 2.93
_cell_volume 3304.4(11)
_computing_cell_refinement 'Bruker SAINT'
_computing_data_collection 'Bruker APEX2'
_computing_data_reduction 'Bruker SAINT'
_computing_molecular_graphics 'Bruker SHELXTL'
_computing_publication_material 'Bruker SHELXTL'
_computing_structure_refinement 'SHELXL-97 (Sheldrick, 2008)'
_computing_structure_solution 'SHELXS-97 (Sheldrick, 2008)'
_diffrn_ambient_temperature 150(2)
_diffrn_measured_fraction_theta_full 0.997
_diffrn_measured_fraction_theta_max 0.997
_diffrn_measurement_device_type 'Bruker APEX-II CCD'
_diffrn_measurement_method 'phi and omega scans'
_diffrn_radiation_monochromator graphite
_diffrn_radiation_source 'fine-focus sealed tube'
_diffrn_radiation_type MoK\a
_diffrn_radiation_wavelength 0.71073
_diffrn_reflns_av_R_equivalents 0.1551
_diffrn_reflns_av_sigmaI/netI 0.2365
_diffrn_reflns_limit_h_max 9
_diffrn_reflns_limit_h_min -14
_diffrn_reflns_limit_k_max 23
_diffrn_reflns_limit_k_min -23
_diffrn_reflns_limit_l_max 17
_diffrn_reflns_limit_l_min -16
_diffrn_reflns_number 21133
_diffrn_reflns_theta_full 25.68
_diffrn_reflns_theta_max 25.68
_diffrn_reflns_theta_min 3.32
_exptl_absorpt_coefficient_mu 0.435
_exptl_absorpt_correction_T_max 0.9828
_exptl_absorpt_correction_T_min 0.9660
_exptl_absorpt_correction_type multi-scan
_exptl_absorpt_process_details SADABS
_exptl_crystal_colour colourless
_exptl_crystal_density_diffrn 1.134
_exptl_crystal_density_method 'not measured'
_exptl_crystal_description prism
_exptl_crystal_F_000 1184
_exptl_crystal_size_max 0.08
_exptl_crystal_size_mid 0.06
_exptl_crystal_size_min 0.04
_platon_squeeze_details
;
;
_refine_diff_density_max 0.484
_refine_diff_density_min -0.503
_refine_diff_density_rms 0.122
_refine_ls_extinction_method none
_refine_ls_goodness_of_fit_ref 0.839
_refine_ls_hydrogen_treatment constr
_refine_ls_matrix_type full
_refine_ls_number_parameters 309
_refine_ls_number_reflns 6244
_refine_ls_number_restraints 0
_refine_ls_restrained_S_all 0.839
_refine_ls_R_factor_all 0.1528
_refine_ls_R_factor_gt 0.0684
_refine_ls_shift/su_max 0.000
_refine_ls_shift/su_mean 0.000
_refine_ls_structure_factor_coef Fsqd
_refine_ls_weighting_details 'calc w=1/[\s^2^(Fo^2^)+(0.0861P)^2^+0.0000P] where P=(Fo^2^+2Fc^2^)/3'
_refine_ls_weighting_scheme calc
_refine_ls_wR_factor_gt 0.1649
_refine_ls_wR_factor_ref 0.1901
_reflns_number_gt 2732
_reflns_number_total 6244
_reflns_threshold_expression >2\s(I)
_cod_data_source_file c2dt31133j.txt
_cod_data_source_block lacloipr
_cod_depositor_comments
;
The following automatic conversions were performed:

'_symmetry_cell_setting' value 'Monoclinic' changed to 'monoclinic'
according to /home/saulius/struct/CIF-dictionaries/cif_core.dic
dictionary named 'cif_core.dic' version 2.4.2 from 2011-04-26.

Automatic conversion script
Id: cif_fix_values 1891 2012-01-12 08:04:46Z andrius 
;
_cod_original_sg_symbol_H-M P2(1)/n
_cod_database_code 7020261

loop_
_symmetry_equiv_pos_as_xyz
'x, y, z'
'-x+1/2, y+1/2, -z+1/2'
'-x, -y, -z'
'x-1/2, -y-1/2, z-1/2'

loop_
_atom_site_label
_atom_site_type_symbol
_atom_site_fract_x
_atom_site_fract_y
_atom_site_fract_z
_atom_site_U_iso_or_equiv
_atom_site_adp_type
_atom_site_occupancy
_atom_site_symmetry_multiplicity
_atom_site_calc_flag
_atom_site_refinement_flags
Zr1 Zr 0.70706(6) 0.19014(4) 0.32339(5) 0.0208(2) Uani 1 1 d .
Cl1 Cl 0.53269(16) 0.22031(12) 0.21115(14) 0.0371(5) Uani 1 1 d .
N1 N 0.5723(5) 0.1964(3) 0.4418(4) 0.0247(14) Uani 1 1 d .
O1 O 0.7497(4) 0.1418(3) 0.2127(3) 0.0287(13) Uani 1 1 d .
N3 N 0.9083(4) 0.2068(3) 0.3525(4) 0.0189(14) Uani 1 1 d .
C19 C 1.0586(6) 0.2614(4) 0.2667(5) 0.0248(18) Uani 1 1 d .
C5 C 0.9773(6) 0.1435(4) 0.3714(6) 0.0298(19) Uani 1 1 d .
H5A H 1.0552 0.1579 0.3917 0.036 Uiso 1 1 calc R
H5B H 0.9748 0.1185 0.3099 0.036 Uiso 1 1 calc R
N2 N 0.7433(5) 0.1118(3) 0.4219(4) 0.0241(15) Uani 1 1 d .
N4 N 0.7401(5) 0.2912(3) 0.3697(4) 0.0257(15) Uani 1 1 d .
C10 C 0.5192(6) 0.2645(4) 0.4541(5) 0.0246(18) Uani 1 1 d .
H10A H 0.4823 0.2620 0.5119 0.030 Uiso 1 1 calc R
H10B H 0.4604 0.2718 0.3983 0.030 Uiso 1 1 calc R
C13 C 0.4345(6) 0.0827(4) 0.5659(6) 0.036(2) Uani 1 1 d .
H13 H 0.4997 0.0558 0.5670 0.043 Uiso 1 1 calc R
C7 C 0.8467(6) 0.3143(4) 0.4193(6) 0.036(2) Uani 1 1 d .
H7A H 0.8371 0.3355 0.4814 0.043 Uiso 1 1 calc R
H7B H 0.8781 0.3494 0.3801 0.043 Uiso 1 1 calc R
C11 C 0.4837(6) 0.1428(4) 0.4181(5) 0.0265(19) Uani 1 1 d .
H11A H 0.5198 0.0987 0.4068 0.032 Uiso 1 1 calc R
H11B H 0.4365 0.1560 0.3573 0.032 Uiso 1 1 calc R
C16 C 0.2465(7) 0.1620(5) 0.5641(6) 0.038(2) Uani 1 1 d .
H16 H 0.1817 0.1894 0.5633 0.046 Uiso 1 1 calc R
C23 C 1.2065(7) 0.3456(4) 0.2893(5) 0.032(2) Uani 1 1 d .
H23 H 1.2315 0.3905 0.3078 0.038 Uiso 1 1 calc R
C18 C 0.9374(5) 0.2419(4) 0.2649(5) 0.0226(17) Uani 1 1 d .
H18A H 0.8922 0.2842 0.2541 0.027 Uiso 1 1 calc R
H18B H 0.9152 0.2114 0.2090 0.027 Uiso 1 1 calc R
C2 C 0.7119(6) 0.1130(4) 0.5185(5) 0.0274(19) Uani 1 1 d .
H2A H 0.7791 0.1109 0.5676 0.033 Uiso 1 1 calc R
H2B H 0.6647 0.0728 0.5274 0.033 Uiso 1 1 calc R
C9 C 0.5940(6) 0.3275(4) 0.4636(6) 0.031(2) Uani 1 1 d .
H9A H 0.5485 0.3684 0.4725 0.037 Uiso 1 1 calc R
H9B H 0.6498 0.3224 0.5220 0.037 Uiso 1 1 calc R
C4 C 0.9469(6) 0.0933(4) 0.4454(6) 0.0288(19) Uani 1 1 d .
H4A H 0.9480 0.1176 0.5073 0.035 Uiso 1 1 calc R
H4B H 1.0037 0.0566 0.4554 0.035 Uiso 1 1 calc R
C22 C 1.2783(6) 0.2998(5) 0.2585(5) 0.034(2) Uani 1 1 d .
H22 H 1.3527 0.3128 0.2553 0.041 Uiso 1 1 calc R
C12 C 0.4090(6) 0.1316(4) 0.4943(5) 0.0239(18) Uani 1 1 d .
C24 C 1.0977(6) 0.3272(4) 0.2937(5) 0.030(2) Uani 1 1 d .
H24 H 1.0488 0.3597 0.3153 0.036 Uiso 1 1 calc R
C1 C 0.6483(6) 0.1792(4) 0.5298(5) 0.0233(18) Uani 1 1 d .
H1A H 0.6052 0.1741 0.5837 0.028 Uiso 1 1 calc R
H1B H 0.7017 0.2173 0.5458 0.028 Uiso 1 1 calc R
C17 C 0.3134(6) 0.1710(4) 0.4925(6) 0.033(2) Uani 1 1 d .
H17 H 0.2937 0.2038 0.4430 0.039 Uiso 1 1 calc R
C21 C 1.2427(6) 0.2352(5) 0.2325(6) 0.034(2) Uani 1 1 d .
H21 H 1.2935 0.2036 0.2116 0.041 Uiso 1 1 calc R
C20 C 1.1339(6) 0.2141(4) 0.2355(5) 0.0289(19) Uani 1 1 d .
H20 H 1.1108 0.1688 0.2170 0.035 Uiso 1 1 calc R
C6 C 0.9267(6) 0.2524(4) 0.4367(5) 0.032(2) Uani 1 1 d .
H6A H 1.0045 0.2687 0.4472 0.038 Uiso 1 1 calc R
H6B H 0.9130 0.2270 0.4947 0.038 Uiso 1 1 calc R
C15 C 0.2733(7) 0.1142(5) 0.6354(6) 0.044(3) Uani 1 1 d .
H15 H 0.2284 0.1094 0.6846 0.053 Uiso 1 1 calc R
C3 C 0.8312(6) 0.0600(4) 0.4163(6) 0.030(2) Uani 1 1 d .
H3A H 0.8248 0.0419 0.3500 0.036 Uiso 1 1 calc R
H3B H 0.8221 0.0212 0.4598 0.036 Uiso 1 1 calc R
C14 C 0.3676(7) 0.0721(4) 0.6355(6) 0.043(2) Uani 1 1 d .
H14 H 0.3847 0.0372 0.6826 0.051 Uiso 1 1 calc R
C8 C 0.6538(6) 0.3396(4) 0.3789(6) 0.0294(19) Uani 1 1 d .
H8A H 0.5988 0.3383 0.3196 0.035 Uiso 1 1 calc R
H8B H 0.6864 0.3863 0.3844 0.035 Uiso 1 1 calc R
C25 C 0.7177(8) 0.1142(5) 0.1220(7) 0.051(3) Uani 1 1 d .
H25 H 0.6462 0.1368 0.0944 0.061 Uiso 1 1 calc R
C26 C 0.7994(9) 0.1298(5) 0.0566(7) 0.073(4) Uani 1 1 d .
H26A H 0.8107 0.1796 0.0543 0.109 Uiso 1 1 calc R
H26B H 0.7712 0.1129 -0.0080 0.109 Uiso 1 1 calc R
H26C H 0.8701 0.1073 0.0803 0.109 Uiso 1 1 calc R
C27 C 0.6935(10) 0.0363(5) 0.1302(8) 0.081(4) Uani 1 1 d .
H27A H 0.7637 0.0112 0.1448 0.122 Uiso 1 1 calc R
H27B H 0.6525 0.0197 0.0693 0.122 Uiso 1 1 calc R
H27C H 0.6490 0.0287 0.1817 0.122 Uiso 1 1 calc R

loop_
_atom_site_aniso_label
_atom_site_aniso_U_11
_atom_site_aniso_U_22
_atom_site_aniso_U_33
_atom_site_aniso_U_23
_atom_site_aniso_U_13
_atom_site_aniso_U_12
Zr1 0.0206(4) 0.0224(4) 0.0206(4) 0.0005(4) 0.0066(3) 0.0009(4)
Cl1 0.0256(11) 0.0554(14) 0.0302(12) 0.0045(10) 0.0036(9) 0.0088(10)
N1 0.023(3) 0.029(4) 0.023(3) -0.001(3) 0.007(3) -0.006(3)
O1 0.023(3) 0.037(3) 0.025(3) -0.011(3) -0.001(2) -0.002(2)
N3 0.024(3) 0.012(3) 0.023(3) 0.002(3) 0.011(3) 0.001(2)
C19 0.022(4) 0.030(5) 0.024(4) 0.002(4) 0.004(3) 0.003(4)
C5 0.027(4) 0.023(5) 0.040(5) 0.002(4) 0.008(4) -0.005(4)
N2 0.033(4) 0.017(3) 0.023(4) 0.005(3) 0.006(3) 0.003(3)
N4 0.021(3) 0.019(4) 0.039(4) 0.000(3) 0.012(3) 0.002(3)
C10 0.021(4) 0.028(5) 0.028(5) -0.002(4) 0.015(3) 0.011(3)
C13 0.029(5) 0.029(5) 0.056(6) -0.002(4) 0.021(4) -0.013(4)
C7 0.039(5) 0.034(5) 0.035(5) -0.008(4) 0.009(4) 0.001(4)
C11 0.032(5) 0.028(5) 0.020(4) -0.007(4) 0.007(4) -0.008(4)
C16 0.024(5) 0.052(6) 0.041(5) -0.010(5) 0.012(4) -0.010(4)
C23 0.040(5) 0.024(5) 0.031(5) 0.002(4) 0.008(4) -0.003(4)
C18 0.021(4) 0.019(4) 0.029(5) 0.001(3) 0.007(3) 0.009(3)
C2 0.028(5) 0.028(5) 0.026(5) 0.006(4) 0.005(4) 0.003(4)
C9 0.037(5) 0.017(5) 0.042(5) -0.002(4) 0.019(4) 0.002(3)
C4 0.017(4) 0.031(5) 0.037(5) 0.007(4) 0.001(4) 0.003(4)
C22 0.014(4) 0.059(6) 0.026(4) 0.010(4) -0.007(3) -0.011(4)
C12 0.030(5) 0.021(4) 0.022(4) -0.008(3) 0.007(3) -0.008(4)
C24 0.026(4) 0.040(6) 0.026(4) 0.000(4) 0.011(3) -0.001(4)
C1 0.023(4) 0.026(5) 0.022(4) 0.001(3) 0.008(3) -0.001(3)
C17 0.029(5) 0.041(6) 0.031(5) 0.001(4) 0.015(4) -0.008(4)
C21 0.027(5) 0.049(6) 0.030(5) 0.016(4) 0.014(4) 0.004(4)
C20 0.026(5) 0.030(5) 0.032(5) -0.005(4) 0.006(4) 0.009(4)
C6 0.031(5) 0.040(5) 0.025(5) -0.014(4) 0.008(4) -0.010(4)
C15 0.053(6) 0.050(6) 0.037(5) -0.011(5) 0.026(5) -0.035(5)
C3 0.028(5) 0.028(5) 0.037(5) 0.003(4) 0.014(4) 0.004(4)
C14 0.041(5) 0.033(5) 0.059(6) 0.004(5) 0.023(5) -0.003(4)
C8 0.034(5) 0.010(4) 0.047(5) 0.003(4) 0.017(4) 0.004(4)
C25 0.057(6) 0.050(7) 0.049(6) -0.015(5) 0.017(5) -0.006(5)
C26 0.112(9) 0.061(8) 0.054(7) -0.030(6) 0.041(7) -0.035(7)
C27 0.137(11) 0.052(7) 0.065(8) -0.019(6) 0.049(8) -0.024(7)

loop_
_atom_type_symbol
_atom_type_description
_atom_type_scat_dispersion_real
_atom_type_scat_dispersion_imag
_atom_type_scat_source
C C 0.0033 0.0016 'International Tables Vol C Tables 4.2.6.8 and 6.1.1.4'
H H 0.0000 0.0000 'International Tables Vol C Tables 4.2.6.8 and 6.1.1.4'
O O 0.0106 0.0060 'International Tables Vol C Tables 4.2.6.8 and 6.1.1.4'
Cl Cl 0.1484 0.1585 'International Tables Vol C Tables 4.2.6.8 and 6.1.1.4'
Zr Zr -2.9673 0.5597 'International Tables Vol C Tables 4.2.6.8 and 6.1.1.4'
N N 0.0061 0.0033 'International Tables Vol C Tables 4.2.6.8 and 6.1.1.4'

loop_
_geom_angle_atom_site_label_1
_geom_angle_atom_site_label_2
_geom_angle_atom_site_label_3
_geom_angle
O1 Zr1 N2 97.2(2)
O1 Zr1 N4 129.7(2)
N2 Zr1 N4 118.3(2)
O1 Zr1 N3 79.49(18)
N2 Zr1 N3 83.0(2)
N4 Zr1 N3 71.5(2)
O1 Zr1 N1 146.1(2)
N2 Zr1 N1 71.6(2)
N4 Zr1 N1 82.1(2)
N3 Zr1 N1 128.39(18)
O1 Zr1 Cl1 84.95(15)
N2 Zr1 Cl1 131.99(17)
N4 Zr1 Cl1 94.63(18)
N3 Zr1 Cl1 143.48(14)
N1 Zr1 Cl1 80.31(14)
C1 N1 C10 109.4(5)
C1 N1 C11 111.7(6)
C10 N1 C11 109.4(5)
C1 N1 Zr1 99.1(4)
C10 N1 Zr1 117.1(4)
C11 N1 Zr1 109.8(4)
C25 O1 Zr1 148.1(5)
C6 N3 C5 110.0(6)
C6 N3 C18 111.2(5)
C5 N3 C18 109.1(5)
C6 N3 Zr1 104.0(4)
C5 N3 Zr1 116.4(4)
C18 N3 Zr1 106.1(4)
C24 C19 C20 118.0(7)
C24 C19 C18 121.5(6)
C20 C19 C18 120.4(7)
N3 C5 C4 117.7(6)
N3 C5 H5A 107.9
C4 C5 H5A 107.9
N3 C5 H5B 107.9
C4 C5 H5B 107.9
H5A C5 H5B 107.2
C2 N2 C3 110.6(6)
C2 N2 Zr1 123.5(4)
C3 N2 Zr1 123.4(4)
C8 N4 C7 111.6(6)
C8 N4 Zr1 122.5(5)
C7 N4 Zr1 123.9(5)
N1 C10 C9 117.4(6)
N1 C10 H10A 107.9
C9 C10 H10A 107.9
N1 C10 H10B 107.9
C9 C10 H10B 107.9
H10A C10 H10B 107.2
C14 C13 C12 121.8(8)
C14 C13 H13 119.1
C12 C13 H13 119.1
N4 C7 C6 109.4(6)
N4 C7 H7A 109.8
C6 C7 H7A 109.8
N4 C7 H7B 109.8
C6 C7 H7B 109.8
H7A C7 H7B 108.2
N1 C11 C12 115.4(6)
N1 C11 H11A 108.4
C12 C11 H11A 108.4
N1 C11 H11B 108.4
C12 C11 H11B 108.4
H11A C11 H11B 107.5
C15 C16 C17 120.7(8)
C15 C16 H16 119.6
C17 C16 H16 119.6
C22 C23 C24 120.6(8)
C22 C23 H23 119.7
C24 C23 H23 119.7
N3 C18 C19 116.7(6)
N3 C18 H18A 108.1
C19 C18 H18A 108.1
N3 C18 H18B 108.1
C19 C18 H18B 108.1
H18A C18 H18B 107.3
N2 C2 C1 108.5(6)
N2 C2 H2A 110.0
C1 C2 H2A 110.0
N2 C2 H2B 110.0
C1 C2 H2B 110.0
H2A C2 H2B 108.4
C8 C9 C10 114.2(6)
C8 C9 H9A 108.7
C10 C9 H9A 108.7
C8 C9 H9B 108.7
C10 C9 H9B 108.7
H9A C9 H9B 107.6
C5 C4 C3 113.2(6)
C5 C4 H4A 108.9
C3 C4 H4A 108.9
C5 C4 H4B 108.9
C3 C4 H4B 108.9
H4A C4 H4B 107.7
C21 C22 C23 119.7(7)
C21 C22 H22 120.1
C23 C22 H22 120.1
C13 C12 C17 119.1(7)
C13 C12 C11 121.2(7)
C17 C12 C11 119.7(7)
C23 C24 C19 120.9(7)
C23 C24 H24 119.5
C19 C24 H24 119.5
N1 C1 C2 111.7(6)
N1 C1 H1A 109.3
C2 C1 H1A 109.3
N1 C1 H1B 109.3
C2 C1 H1B 109.3
H1A C1 H1B 107.9
C12 C17 C16 119.7(8)
C12 C17 H17 120.2
C16 C17 H17 120.2
C22 C21 C20 122.0(8)
C22 C21 H21 119.0
C20 C21 H21 119.0
C21 C20 C19 118.8(7)
C21 C20 H20 120.6
C19 C20 H20 120.6
N3 C6 C7 109.1(6)
N3 C6 H6A 109.9
C7 C6 H6A 109.9
N3 C6 H6B 109.9
C7 C6 H6B 109.9
H6A C6 H6B 108.3
C16 C15 C14 120.0(8)
C16 C15 H15 120.0
C14 C15 H15 120.0
N2 C3 C4 109.6(6)
N2 C3 H3A 109.7
C4 C3 H3A 109.7
N2 C3 H3B 109.7
C4 C3 H3B 109.7
H3A C3 H3B 108.2
C13 C14 C15 118.6(8)
C13 C14 H14 120.7
C15 C14 H14 120.7
N4 C8 C9 114.7(6)
N4 C8 H8A 108.6
C9 C8 H8A 108.6
N4 C8 H8B 108.6
C9 C8 H8B 108.6
H8A C8 H8B 107.6
O1 C25 C26 111.8(8)
O1 C25 C27 109.9(8)
C26 C25 C27 113.4(8)
O1 C25 H25 107.1
C26 C25 H25 107.1
C27 C25 H25 107.1
C25 C26 H26A 109.5
C25 C26 H26B 109.5
H26A C26 H26B 109.5
C25 C26 H26C 109.5
H26A C26 H26C 109.5
H26B C26 H26C 109.5
C25 C27 H27A 109.5
C25 C27 H27B 109.5
H27A C27 H27B 109.5
C25 C27 H27C 109.5
H27A C27 H27C 109.5
H27B C27 H27C 109.5

loop_
_geom_bond_atom_site_label_1
_geom_bond_atom_site_label_2
_geom_bond_distance
Zr1 O1 1.957(5)
Zr1 N2 2.065(6)
Zr1 N4 2.094(6)
Zr1 N3 2.446(5)
Zr1 N1 2.513(5)
Zr1 Cl1 2.519(2)
N1 C1 1.470(9)
N1 C10 1.498(9)
N1 C11 1.502(9)
O1 C25 1.387(9)
N3 C6 1.473(9)
N3 C5 1.493(9)
N3 C18 1.499(8)
C19 C24 1.400(10)
C19 C20 1.417(10)
C19 C18 1.521(9)
C5 C4 1.516(10)
C5 H5A 0.9900
C5 H5B 0.9900
N2 C2 1.469(9)
N2 C3 1.482(9)
N4 C8 1.433(8)
N4 C7 1.450(9)
C10 C9 1.522(10)
C10 H10A 0.9900
C10 H10B 0.9900
C13 C14 1.383(10)
C13 C12 1.388(10)
C13 H13 0.9500
C7 C6 1.547(11)
C7 H7A 0.9900
C7 H7B 0.9900
C11 C12 1.523(9)
C11 H11A 0.9900
C11 H11B 0.9900
C16 C15 1.373(12)
C16 C17 1.400(10)
C16 H16 0.9500
C23 C22 1.365(11)
C23 C24 1.384(10)
C23 H23 0.9500
C18 H18A 0.9900
C18 H18B 0.9900
C2 C1 1.526(9)
C2 H2A 0.9900
C2 H2B 0.9900
C9 C8 1.507(10)
C9 H9A 0.9900
C9 H9B 0.9900
C4 C3 1.550(10)
C4 H4A 0.9900
C4 H4B 0.9900
C22 C21 1.362(11)
C22 H22 0.9500
C12 C17 1.392(10)
C24 H24 0.9500
C1 H1A 0.9900
C1 H1B 0.9900
C17 H17 0.9500
C21 C20 1.394(10)
C21 H21 0.9500
C20 H20 0.9500
C6 H6A 0.9900
C6 H6B 0.9900
C15 C14 1.411(12)
C15 H15 0.9500
C3 H3A 0.9900
C3 H3B 0.9900
C14 H14 0.9500
C8 H8A 0.9900
C8 H8B 0.9900
C25 C26 1.486(12)
C25 C27 1.555(12)
C25 H25 1.0000
C26 H26A 0.9800
C26 H26B 0.9800
C26 H26C 0.9800
C27 H27A 0.9800
C27 H27B 0.9800
C27 H27C 0.9800

loop_
_geom_torsion_atom_site_label_1
_geom_torsion_atom_site_label_2
_geom_torsion_atom_site_label_3
_geom_torsion_atom_site_label_4
_geom_torsion
O1 Zr1 N1 C1 113.9(5)
N2 Zr1 N1 C1 38.9(4)
N4 Zr1 N1 C1 -84.4(4)
N3 Zr1 N1 C1 -25.7(5)
Cl1 Zr1 N1 C1 179.5(4)
O1 Zr1 N1 C10 -128.7(5)
N2 Zr1 N1 C10 156.3(5)
N4 Zr1 N1 C10 32.9(5)
N3 Zr1 N1 C10 91.6(5)
Cl1 Zr1 N1 C10 -63.2(5)
O1 Zr1 N1 C11 -3.2(7)
N2 Zr1 N1 C11 -78.2(5)
N4 Zr1 N1 C11 158.4(5)
N3 Zr1 N1 C11 -142.9(4)
Cl1 Zr1 N1 C11 62.3(4)
N2 Zr1 O1 C25 115.9(10)
N4 Zr1 O1 C25 -107.6(10)
N3 Zr1 O1 C25 -162.6(10)
N1 Zr1 O1 C25 48.4(11)
Cl1 Zr1 O1 C25 -15.8(10)
O1 Zr1 N3 C6 174.8(5)
N2 Zr1 N3 C6 -86.6(5)
N4 Zr1 N3 C6 36.4(4)
N1 Zr1 N3 C6 -26.8(5)
Cl1 Zr1 N3 C6 108.4(4)
O1 Zr1 N3 C5 -64.2(5)
N2 Zr1 N3 C5 34.5(5)
N4 Zr1 N3 C5 157.5(5)
N1 Zr1 N3 C5 94.3(5)
Cl1 Zr1 N3 C5 -130.5(4)
O1 Zr1 N3 C18 57.3(4)
N2 Zr1 N3 C18 156.0(4)
N4 Zr1 N3 C18 -81.0(4)
N1 Zr1 N3 C18 -144.2(4)
Cl1 Zr1 N3 C18 -9.0(5)
C6 N3 C5 C4 68.8(8)
C18 N3 C5 C4 -169.0(6)
Zr1 N3 C5 C4 -49.1(8)
O1 Zr1 N2 C2 -169.9(5)
N4 Zr1 N2 C2 47.1(6)
N3 Zr1 N2 C2 111.6(6)
N1 Zr1 N2 C2 -22.8(5)
Cl1 Zr1 N2 C2 -80.3(6)
O1 Zr1 N2 C3 29.8(6)
N4 Zr1 N2 C3 -113.2(5)
N3 Zr1 N2 C3 -48.7(5)
N1 Zr1 N2 C3 176.9(6)
Cl1 Zr1 N2 C3 119.4(5)
O1 Zr1 N4 C8 120.8(5)
N2 Zr1 N4 C8 -110.1(6)
N3 Zr1 N4 C8 178.9(6)
N1 Zr1 N4 C8 -46.0(5)
Cl1 Zr1 N4 C8 33.5(5)
O1 Zr1 N4 C7 -76.5(6)
N2 Zr1 N4 C7 52.5(6)
N3 Zr1 N4 C7 -18.4(5)
N1 Zr1 N4 C7 116.7(6)
Cl1 Zr1 N4 C7 -163.8(5)
C1 N1 C10 C9 66.2(8)
C11 N1 C10 C9 -171.1(6)
Zr1 N1 C10 C9 -45.4(8)
C8 N4 C7 C6 161.1(6)
Zr1 N4 C7 C6 -3.2(8)
C1 N1 C11 C12 60.1(8)
C10 N1 C11 C12 -61.2(8)
Zr1 N1 C11 C12 169.0(5)
C6 N3 C18 C19 64.7(8)
C5 N3 C18 C19 -56.8(8)
Zr1 N3 C18 C19 177.2(5)
C24 C19 C18 N3 -95.5(8)
C20 C19 C18 N3 88.3(8)
C3 N2 C2 C1 163.7(6)
Zr1 N2 C2 C1 1.2(8)
N1 C10 C9 C8 59.6(9)
N3 C5 C4 C3 64.5(9)
C24 C23 C22 C21 -0.4(12)
C14 C13 C12 C17 -0.1(12)
C14 C13 C12 C11 179.9(7)
N1 C11 C12 C13 -91.4(9)
N1 C11 C12 C17 88.6(9)
C22 C23 C24 C19 -0.1(11)
C20 C19 C24 C23 0.5(11)
C18 C19 C24 C23 -175.9(7)
C10 N1 C1 C2 -175.4(5)
C11 N1 C1 C2 63.4(7)
Zr1 N1 C1 C2 -52.3(6)
N2 C2 C1 N1 39.9(8)
C13 C12 C17 C16 1.8(11)
C11 C12 C17 C16 -178.2(7)
C15 C16 C17 C12 -0.9(12)
C23 C22 C21 C20 0.5(12)
C22 C21 C20 C19 -0.1(11)
C24 C19 C20 C21 -0.4(11)
C18 C19 C20 C21 176.0(7)
C5 N3 C6 C7 -174.9(6)
C18 N3 C6 C7 64.2(7)
Zr1 N3 C6 C7 -49.6(6)
N4 C7 C6 N3 38.2(8)
C17 C16 C15 C14 -1.7(12)
C2 N2 C3 C4 -88.9(7)
Zr1 N2 C3 C4 73.6(7)
C5 C4 C3 N2 -71.0(8)
C12 C13 C14 C15 -2.4(12)
C16 C15 C14 C13 3.3(13)
C7 N4 C8 C9 -91.2(8)
Zr1 N4 C8 C9 73.4(8)
C10 C9 C8 N4 -70.9(9)
Zr1 O1 C25 C26 137.9(9)
Zr1 O1 C25 C27 -95.3(12)

loop_
_platon_squeeze_void_nr
_platon_squeeze_void_average_x
_platon_squeeze_void_average_y
_platon_squeeze_void_average_z
_platon_squeeze_void_volume
_platon_squeeze_void_count_electrons
_platon_squeeze_void_content
1 -0.004 0.000 0.000 398 241 ' '
2 0.008 0.500 0.500 398 240 ' '
